data_4028339
loop_
_publ_author_name
'B. V. Subba Reddy'
'A. Venkateswarlu'
'Prashant Borkar'
'J. S. Yadav'
'M. Kanakaraju'
'A. C. Kunwar'
'B. Sridhar'

_publ_contact_author_address
;Laboratory of x-ray Crystallography
CSIR-Indian Institute of Chemical Technology
Hyderabad- 500 007
India
;
_publ_contact_author_email sshiya@yahoo.com
_publ_contact_author_name B.Sridhar
_publ_section_title
;
 Thia-Prins Bicyclization Approach for the Stereoselective Synthesis of
 Dithia- and Azathia-Bicycles
;
_journal_name_full 'Journal of Organic Chemistry'
_journal_page_first 6303
_journal_page_last 6308
_journal_paper_doi 10.1021/jo400680w
_journal_volume 78
_journal_year 2013
_chemical_formula_moiety 'C17 H18 S2'
_chemical_formula_sum 'C17 H18 S2'
_chemical_formula_weight 286.43
_chemical_name_systematic
; 
(3aS*,4R*,7aS*)-4-(naphthalen-1-yl)hexahydro-2H-thieno[3,2-c]thiopyran
;
_space_group_IT_number 14
_symmetry_cell_setting monoclinic
_symmetry_space_group_name_Hall '-P 2ybc'
_symmetry_space_group_name_H-M 'P 1 21/c 1'
_atom_sites_solution_hydrogens geom
_atom_sites_solution_primary direct
_atom_sites_solution_secondary difmap
_audit_creation_method SHELXL-97
_cell_angle_alpha 90.00
_cell_angle_beta 107.394(1)
_cell_angle_gamma 90.00
_cell_formula_units_Z 8
_cell_length_a 20.8483(16)
_cell_length_b 10.6900(8)
_cell_length_c 13.6039(11)
_cell_measurement_reflns_used 5167
_cell_measurement_temperature 294(2)
_cell_measurement_theta_max 27.03
_cell_measurement_theta_min 2.47
_cell_volume 2893.2(4)
_computing_cell_refinement 'SAINT (Bruker, 2001)'
_computing_data_collection 'SMART (Bruker, 2001)'
_computing_data_reduction SAINT
_computing_molecular_graphics 'SHELXTL/PC (Sheldrick, 1990)'
_computing_publication_material SHELXL97
_computing_structure_refinement 'SHELXL-97 (Sheldrick, 2008)'
_computing_structure_solution 'SHELXS-97 (Sheldrick, 2008)'
_diffrn_ambient_temperature 294(2)
_diffrn_measured_fraction_theta_full 1.000
_diffrn_measured_fraction_theta_max 1.000
_diffrn_measurement_device 'Bruker SMART APEX CCD area-detector'
_diffrn_measurement_device_type 'CCD Area Detector'
_diffrn_measurement_method '\w scan'
_diffrn_radiation_monochromator graphite
_diffrn_radiation_source 'fine-focus sealed tube'
_diffrn_radiation_type MoK\a
_diffrn_radiation_wavelength 0.71073
_diffrn_reflns_av_R_equivalents 0.0220
_diffrn_reflns_av_sigmaI/netI 0.0167
_diffrn_reflns_limit_h_max 24
_diffrn_reflns_limit_h_min -24
_diffrn_reflns_limit_k_max 12
_diffrn_reflns_limit_k_min -12
_diffrn_reflns_limit_l_max 16
_diffrn_reflns_limit_l_min -16
_diffrn_reflns_number 27182
_diffrn_reflns_theta_full 25.00
_diffrn_reflns_theta_max 25.00
_diffrn_reflns_theta_min 2.05
_diffrn_standards_number 0
_exptl_absorpt_coefficient_mu 0.351
_exptl_absorpt_correction_type none
_exptl_crystal_colour colorless
_exptl_crystal_density_diffrn 1.315
_exptl_crystal_description block
_exptl_crystal_F_000 1216
_exptl_crystal_size_max 0.16
_exptl_crystal_size_mid 0.14
_exptl_crystal_size_min 0.08
_refine_diff_density_max 0.264
_refine_diff_density_min -0.158
_refine_diff_density_rms 0.034
_refine_ls_extinction_method none
_refine_ls_goodness_of_fit_ref 1.033
_refine_ls_hydrogen_treatment mixed
_refine_ls_matrix_type full
_refine_ls_number_parameters 343
_refine_ls_number_reflns 5093
_refine_ls_number_restraints 0
_refine_ls_restrained_S_all 1.033
_refine_ls_R_factor_all 0.0433
_refine_ls_R_factor_gt 0.0357
_refine_ls_shift/su_max 0.000
_refine_ls_shift/su_mean 0.000
_refine_ls_structure_factor_coef Fsqd
_refine_ls_weighting_details 'calc w=1/[\s^2^(Fo^2^)+(0.0514P)^2^+0.7155P] where P=(Fo^2^+2Fc^2^)/3'
_refine_ls_weighting_scheme calc
_refine_ls_wR_factor_gt 0.0939
_refine_ls_wR_factor_ref 0.1003
_reflns_number_gt 4256
_reflns_number_total 5093
_reflns_threshold_expression I>2\s(I)
_cod_data_source_file jo400680w_si_001.cif
_cod_data_source_block ao63
_cod_original_sg_symbol_H-M 'P 21/c'
_cod_database_code 4028339

loop_
_symmetry_equiv_pos_as_xyz
'x, y, z'
'-x, y+1/2, -z+1/2'
'-x, -y, -z'
'x, -y-1/2, z-1/2'

loop_
_atom_site_label
_atom_site_type_symbol
_atom_site_fract_x
_atom_site_fract_y
_atom_site_fract_z
_atom_site_U_iso_or_equiv
_atom_site_adp_type
_atom_site_occupancy
_atom_site_symmetry_multiplicity
_atom_site_calc_flag
_atom_site_refinement_flags
C1A C 0.55326(8) 0.15780(17) 0.37275(13) 0.0496(4) Uani 1 1 d .
C2A C 0.58526(8) 0.26133(16) 0.43450(13) 0.0490(4) Uani 1 1 d .
C3A C 0.55391(9) 0.33679(17) 0.49165(14) 0.0559(4) Uani 1 1 d .
H3A H 0.5096 0.3206 0.4888 0.067 Uiso 1 1 calc R
C4A C 0.58736(12) 0.4332(2) 0.55110(16) 0.0723(6) Uani 1 1 d .
H4A H 0.5657 0.4813 0.5885 0.087 Uiso 1 1 calc R
C5A C 0.65390(13) 0.4603(2) 0.55623(18) 0.0835(7) Uani 1 1 d .
H5A H 0.6764 0.5258 0.5972 0.100 Uiso 1 1 calc R
C6A C 0.68506(11) 0.3916(2) 0.50197(18) 0.0784(7) Uani 1 1 d .
H6A H 0.7291 0.4114 0.5051 0.094 Uiso 1 1 calc R
C7A C 0.65304(9) 0.2899(2) 0.44009(14) 0.0617(5) Uani 1 1 d .
C8A C 0.68653(10) 0.2154(3) 0.38561(19) 0.0785(7) Uani 1 1 d .
H8A H 0.7309 0.2332 0.3898 0.094 Uiso 1 1 calc R
C9A C 0.65526(12) 0.1189(3) 0.32768(19) 0.0827(7) Uani 1 1 d .
H9A H 0.6780 0.0708 0.2919 0.099 Uiso 1 1 calc R
C10A C 0.58826(10) 0.0903(2) 0.32085(16) 0.0672(5) Uani 1 1 d .
H10A H 0.5672 0.0237 0.2799 0.081 Uiso 1 1 calc R
C11A C 0.48118(8) 0.12561(15) 0.36579(13) 0.0457(4) Uani 1 1 d .
H11A H 0.4750 0.1482 0.4322 0.055 Uiso 1 1 calc R
C12A C 0.38214(11) -0.03816(19) 0.36130(17) 0.0707(6) Uani 1 1 d .
H12A H 0.3642 -0.1225 0.3548 0.085 Uiso 1 1 calc R
H12B H 0.3839 -0.0073 0.4291 0.085 Uiso 1 1 calc R
C13A C 0.33554(10) 0.04421(18) 0.28033(16) 0.0638(5) Uani 1 1 d .
H13A H 0.2908 0.0400 0.2881 0.077 Uiso 1 1 calc R
H13B H 0.3330 0.0117 0.2127 0.077 Uiso 1 1 calc R
C14A C 0.35750(8) 0.18040(17) 0.28609(13) 0.0521(4) Uani 1 1 d .
H14 H 0.3522 0.2180 0.3490 0.062 Uiso 1 1 calc R
C15A C 0.36859(11) 0.2548(2) 0.10505(15) 0.0705(6) Uani 1 1 d .
H15A H 0.3494 0.2115 0.0402 0.085 Uiso 1 1 calc R
H15B H 0.3825 0.3376 0.0904 0.085 Uiso 1 1 calc R
C16A C 0.42856(9) 0.18247(18) 0.17211(13) 0.0560(4) Uani 1 1 d .
H16A H 0.4241 0.0942 0.1547 0.067 Uiso 1 1 calc R
H16B H 0.4699 0.2132 0.1618 0.067 Uiso 1 1 calc R
C17A C 0.42967(8) 0.20187(15) 0.28332(12) 0.0455(4) Uani 1 1 d .
H17 H 0.4400 0.2903 0.2994 0.055 Uiso 1 1 calc R
S1A S 0.46609(3) -0.04198(4) 0.34972(4) 0.06428(15) Uani 1 1 d .
S2A S 0.30651(3) 0.26706(6) 0.17493(5) 0.07920(19) Uani 1 1 d .
C1B C -0.03833(8) 0.14785(16) 0.34181(13) 0.0478(4) Uani 1 1 d .
C2B C -0.07064(8) 0.25204(15) 0.37283(13) 0.0479(4) Uani 1 1 d .
C3B C -0.04023(9) 0.32572(17) 0.46067(15) 0.0557(4) Uani 1 1 d .
H3B H 0.0034 0.3073 0.5005 0.067 Uiso 1 1 calc R
C4B C -0.07331(11) 0.42304(19) 0.48841(19) 0.0722(6) Uani 1 1 d .
H4B H -0.0524 0.4691 0.5473 0.087 Uiso 1 1 calc R
C5B C -0.13877(13) 0.4542(2) 0.4286(2) 0.0831(7) Uani 1 1 d .
H5B H -0.1609 0.5217 0.4469 0.100 Uiso 1 1 calc R
C6B C -0.16922(11) 0.3858(2) 0.3445(2) 0.0776(7) Uani 1 1 d .
H6B H -0.2126 0.4069 0.3054 0.093 Uiso 1 1 calc R
C7B C -0.13727(9) 0.28321(19) 0.31387(16) 0.0605(5) Uani 1 1 d .
C8B C -0.17044(10) 0.2093(2) 0.22803(18) 0.0789(6) Uani 1 1 d .
H8B H -0.2141 0.2291 0.1894 0.095 Uiso 1 1 calc R
C9B C -0.13945(11) 0.1101(3) 0.20134(18) 0.0813(7) Uani 1 1 d .
H9B H -0.1621 0.0613 0.1451 0.098 Uiso 1 1 calc R
C10B C -0.07316(10) 0.0801(2) 0.25795(16) 0.0655(5) Uani 1 1 d .
H10B H -0.0524 0.0120 0.2377 0.079 Uiso 1 1 calc R
C11B C 0.03360(8) 0.11539(15) 0.40053(13) 0.0455(4) Uani 1 1 d .
H11B H 0.0393 0.1329 0.4734 0.055 Uiso 1 1 calc R
C12B C 0.13444(10) -0.05105(19) 0.47477(17) 0.0675(5) Uani 1 1 d .
H12C H 0.1346 -0.0249 0.5431 0.081 Uiso 1 1 calc R
H12D H 0.1523 -0.1354 0.4798 0.081 Uiso 1 1 calc R
C13B C 0.17935(9) 0.03584(18) 0.43601(16) 0.0613(5) Uani 1 1 d .
H13C H 0.1787 0.0099 0.3674 0.074 Uiso 1 1 calc R
H13D H 0.2252 0.0284 0.4806 0.074 Uiso 1 1 calc R
C14B C 0.15763(8) 0.17225(17) 0.43261(14) 0.0511(4) Uani 1 1 d .
H14B H 0.1644 0.2020 0.5031 0.061 Uiso 1 1 calc R
C15B C 0.14437(11) 0.2557(2) 0.24399(16) 0.0683(5) Uani 1 1 d .
H15C H 0.1320 0.3380 0.2143 0.082 Uiso 1 1 calc R
H15D H 0.1634 0.2085 0.1986 0.082 Uiso 1 1 calc R
C16B C 0.08264(9) 0.18868(18) 0.25600(13) 0.0544(4) Uani 1 1 d .
H16C H 0.0829 0.1017 0.2357 0.065 Uiso 1 1 calc R
H16D H 0.0420 0.2276 0.2125 0.065 Uiso 1 1 calc R
C17B C 0.08447(8) 0.19728(15) 0.36870(12) 0.0443(4) Uani 1 1 d .
H17B H 0.0745 0.2843 0.3814 0.053 Uiso 1 1 calc R
S1B S 0.04940(2) -0.05085(4) 0.39073(4) 0.06062(15) Uani 1 1 d .
S2B S 0.20573(2) 0.27008(5) 0.37117(5) 0.07045(17) Uani 1 1 d .

loop_
_atom_site_aniso_label
_atom_site_aniso_U_11
_atom_site_aniso_U_22
_atom_site_aniso_U_33
_atom_site_aniso_U_23
_atom_site_aniso_U_13
_atom_site_aniso_U_12
C1A 0.0448(9) 0.0564(10) 0.0454(9) 0.0060(8) 0.0100(7) 0.0012(8)
C2A 0.0415(9) 0.0559(10) 0.0434(9) 0.0116(7) 0.0030(7) -0.0035(7)
C3A 0.0536(10) 0.0562(11) 0.0519(10) 0.0021(8) 0.0064(8) -0.0064(8)
C4A 0.0835(15) 0.0631(12) 0.0594(12) -0.0037(10) 0.0045(10) -0.0090(11)
C5A 0.0854(16) 0.0771(15) 0.0657(14) 0.0060(12) -0.0114(12) -0.0331(13)
C6A 0.0538(12) 0.0947(17) 0.0684(14) 0.0219(13) -0.0092(10) -0.0270(12)
C7A 0.0430(9) 0.0797(13) 0.0545(11) 0.0219(10) 0.0023(8) -0.0051(9)
C8A 0.0424(10) 0.1109(19) 0.0814(15) 0.0247(14) 0.0173(10) 0.0029(11)
C9A 0.0658(14) 0.1043(19) 0.0864(16) 0.0084(14) 0.0358(12) 0.0185(13)
C10A 0.0613(12) 0.0758(13) 0.0671(12) -0.0018(10) 0.0231(10) 0.0051(10)
C11A 0.0464(9) 0.0457(9) 0.0432(9) -0.0016(7) 0.0108(7) -0.0053(7)
C12A 0.0747(13) 0.0607(12) 0.0739(13) 0.0080(10) 0.0179(11) -0.0222(10)
C13A 0.0530(10) 0.0690(12) 0.0668(12) -0.0010(10) 0.0138(9) -0.0201(9)
C14A 0.0432(9) 0.0601(11) 0.0512(10) 0.0005(8) 0.0113(7) -0.0058(8)
C15A 0.0713(13) 0.0810(14) 0.0509(11) 0.0109(10) 0.0053(10) -0.0075(11)
C16A 0.0546(10) 0.0648(11) 0.0480(10) 0.0031(8) 0.0144(8) -0.0069(9)
C17A 0.0429(8) 0.0440(9) 0.0475(9) -0.0015(7) 0.0105(7) -0.0068(7)
S1A 0.0696(3) 0.0465(3) 0.0712(3) 0.0037(2) 0.0127(2) -0.0029(2)
S2A 0.0501(3) 0.0967(4) 0.0823(4) 0.0234(3) 0.0068(3) 0.0066(3)
C1B 0.0387(8) 0.0544(10) 0.0503(10) 0.0039(8) 0.0135(7) -0.0028(7)
C2B 0.0389(8) 0.0512(10) 0.0561(10) 0.0129(8) 0.0179(7) -0.0011(7)
C3B 0.0500(10) 0.0540(10) 0.0678(12) 0.0026(9) 0.0247(9) -0.0012(8)
C4B 0.0782(14) 0.0556(11) 0.0975(16) -0.0040(11) 0.0488(13) -0.0032(10)
C5B 0.0824(16) 0.0582(13) 0.131(2) 0.0192(14) 0.0665(17) 0.0189(11)
C6B 0.0548(12) 0.0783(15) 0.1082(19) 0.0373(14) 0.0373(12) 0.0225(11)
C7B 0.0404(9) 0.0701(12) 0.0731(13) 0.0238(10) 0.0201(9) 0.0049(9)
C8B 0.0414(10) 0.1083(18) 0.0762(15) 0.0183(14) 0.0012(10) 0.0025(11)
C9B 0.0544(12) 0.1081(19) 0.0680(14) -0.0083(13) -0.0022(10) -0.0124(12)
C10B 0.0517(10) 0.0772(13) 0.0627(12) -0.0092(10) 0.0098(9) -0.0026(9)
C11B 0.0416(8) 0.0492(9) 0.0460(9) -0.0002(7) 0.0134(7) 0.0025(7)
C12B 0.0590(11) 0.0631(12) 0.0796(14) 0.0218(10) 0.0198(10) 0.0150(9)
C13B 0.0432(9) 0.0679(12) 0.0708(12) 0.0121(10) 0.0140(9) 0.0122(8)
C14B 0.0393(8) 0.0610(11) 0.0511(10) 0.0003(8) 0.0105(7) -0.0009(8)
C15B 0.0682(13) 0.0749(13) 0.0688(13) 0.0087(10) 0.0314(11) -0.0044(10)
C16B 0.0492(10) 0.0633(11) 0.0495(10) 0.0069(8) 0.0129(8) 0.0007(8)
C17B 0.0381(8) 0.0430(8) 0.0506(9) -0.0002(7) 0.0115(7) 0.0023(7)
S1B 0.0558(3) 0.0475(3) 0.0795(3) 0.0068(2) 0.0216(2) 0.0003(2)
S2B 0.0462(3) 0.0761(3) 0.0885(4) 0.0083(3) 0.0193(3) -0.0117(2)

loop_
_atom_type_symbol
_atom_type_description
_atom_type_scat_dispersion_real
_atom_type_scat_dispersion_imag
_atom_type_scat_source
C C 0.0033 0.0016 'International Tables Vol C Tables 4.2.6.8 and 6.1.1.4'
H H 0.0000 0.0000 'International Tables Vol C Tables 4.2.6.8 and 6.1.1.4'
S S 0.1246 0.1234 'International Tables Vol C Tables 4.2.6.8 and 6.1.1.4'

loop_
_geom_angle_atom_site_label_1
_geom_angle_atom_site_label_2
_geom_angle_atom_site_label_3
_geom_angle
C10A C1A C2A 119.09(17)
C10A C1A C11A 121.42(17)
C2A C1A C11A 119.49(15)
C3A C2A C7A 117.62(17)
C3A C2A C1A 123.77(15)
C7A C2A C1A 118.60(17)
C4A C3A C2A 121.31(19)
C4A C3A H3A 119.3
C2A C3A H3A 119.3
C3A C4A C5A 120.6(2)
C3A C4A H4A 119.7
C5A C4A H4A 119.7
C6A C5A C4A 119.8(2)
C6A C5A H5A 120.1
C4A C5A H5A 120.1
C5A C6A C7A 122.0(2)
C5A C6A H6A 119.0
C7A C6A H6A 119.0
C8A C7A C6A 121.9(2)
C8A C7A C2A 119.36(19)
C6A C7A C2A 118.7(2)
C9A C8A C7A 120.9(2)
C9A C8A H8A 119.5
C7A C8A H8A 119.5
C8A C9A C10A 120.3(2)
C8A C9A H9A 119.9
C10A C9A H9A 119.9
C1A C10A C9A 121.7(2)
C1A C10A H10A 119.1
C9A C10A H10A 119.1
C1A C11A C17A 112.88(13)
C1A C11A S1A 111.29(12)
C17A C11A S1A 112.14(11)
C1A C11A H11A 106.7
C17A C11A H11A 106.7
S1A C11A H11A 106.7
C13A C12A S1A 112.20(14)
C13A C12A H12A 109.2
S1A C12A H12A 109.2
C13A C12A H12B 109.2
S1A C12A H12B 109.2
H12A C12A H12B 107.9
C12A C13A C14A 113.67(15)
C12A C13A H13A 108.8
C14A C13A H13A 108.8
C12A C13A H13B 108.8
C14A C13A H13B 108.8
H13A C13A H13B 107.7
C13A C14A C17A 115.11(15)
C13A C14A S2A 110.62(12)
C17A C14A S2A 103.71(11)
C13A C14A H14 109.1
C17A C14A H14 109.1
S2A C14A H14 109.1
C16A C15A S2A 107.93(13)
C16A C15A H15A 110.1
S2A C15A H15A 110.1
C16A C15A H15B 110.1
S2A C15A H15B 110.1
H15A C15A H15B 108.4
C17A C16A C15A 107.03(16)
C17A C16A H16A 110.3
C15A C16A H16A 110.3
C17A C16A H16B 110.3
C15A C16A H16B 110.3
H16A C16A H16B 108.6
C16A C17A C14A 106.31(13)
C16A C17A C11A 117.01(14)
C14A C17A C11A 112.32(13)
C16A C17A H17 106.9
C14A C17A H17 106.9
C11A C17A H17 106.9
C12A S1A C11A 96.00(9)
C14A S2A C15A 93.87(9)
C10B C1B C2B 118.76(16)
C10B C1B C11B 121.04(16)
C2B C1B C11B 120.19(15)
C3B C2B C7B 117.54(17)
C3B C2B C1B 123.51(15)
C7B C2B C1B 118.93(17)
C4B C3B C2B 121.57(19)
C4B C3B H3B 119.2
C2B C3B H3B 119.2
C3B C4B C5B 120.4(2)
C3B C4B H4B 119.8
C5B C4B H4B 119.8
C6B C5B C4B 119.5(2)
C6B C5B H5B 120.2
C4B C5B H5B 120.2
C5B C6B C7B 122.0(2)
C5B C6B H6B 119.0
C7B C6B H6B 119.0
C8B C7B C6B 121.6(2)
C8B C7B C2B 119.43(19)
C6B C7B C2B 119.0(2)
C9B C8B C7B 120.60(19)
C9B C8B H8B 119.7
C7B C8B H8B 119.7
C8B C9B C10B 120.4(2)
C8B C9B H9B 119.8
C10B C9B H9B 119.8
C1B C10B C9B 121.9(2)
C1B C10B H10B 119.1
C9B C10B H10B 119.1
C1B C11B C17B 112.32(13)
C1B C11B S1B 110.96(12)
C17B C11B S1B 112.40(11)
C1B C11B H11B 106.9
C17B C11B H11B 106.9
S1B C11B H11B 106.9
C13B C12B S1B 111.76(14)
C13B C12B H12C 109.3
S1B C12B H12C 109.3
C13B C12B H12D 109.3
S1B C12B H12D 109.3
H12C C12B H12D 107.9
C12B C13B C14B 112.76(15)
C12B C13B H13C 109.0
C14B C13B H13C 109.0
C12B C13B H13D 109.0
C14B C13B H13D 109.0
H13C C13B H13D 107.8
C13B C14B C17B 114.81(14)
C13B C14B S2B 111.42(12)
C17B C14B S2B 103.33(11)
C13B C14B H14B 109.0
C17B C14B H14B 109.0
S2B C14B H14B 109.0
C16B C15B S2B 108.24(13)
C16B C15B H15C 110.1
S2B C15B H15C 110.1
C16B C15B H15D 110.1
S2B C15B H15D 110.1
H15C C15B H15D 108.4
C15B C16B C17B 108.13(15)
C15B C16B H16C 110.1
C17B C16B H16C 110.1
C15B C16B H16D 110.1
C17B C16B H16D 110.1
H16C C16B H16D 108.4
C16B C17B C11B 115.96(14)
C16B C17B C14B 106.30(13)
C11B C17B C14B 113.20(13)
C16B C17B H17B 107.0
C11B C17B H17B 107.0
C14B C17B H17B 107.0
C12B S1B C11B 96.90(9)
C14B S2B C15B 93.49(8)

loop_
_geom_bond_atom_site_label_1
_geom_bond_atom_site_label_2
_geom_bond_distance
C1A C10A 1.364(3)
C1A C2A 1.428(2)
C1A C11A 1.517(2)
C2A C3A 1.409(3)
C2A C7A 1.426(2)
C3A C4A 1.366(3)
C3A H3A 0.9300
C4A C5A 1.398(3)
C4A H4A 0.9300
C5A C6A 1.339(3)
C5A H5A 0.9300
C6A C7A 1.414(3)
C6A H6A 0.9300
C7A C8A 1.408(3)
C8A C9A 1.342(3)
C8A H8A 0.9300
C9A C10A 1.405(3)
C9A H9A 0.9300
C10A H10A 0.9300
C11A C17A 1.535(2)
C11A S1A 1.8208(17)
C11A H11A 0.9800
C12A C13A 1.514(3)
C12A S1A 1.804(2)
C12A H12A 0.9700
C12A H12B 0.9700
C13A C14A 1.521(2)
C13A H13A 0.9700
C13A H13B 0.9700
C14A C17A 1.534(2)
C14A S2A 1.8204(18)
C14A H14 0.9800
C15A C16A 1.521(3)
C15A S2A 1.825(2)
C15A H15A 0.9700
C15A H15B 0.9700
C16A C17A 1.520(2)
C16A H16A 0.9700
C16A H16B 0.9700
C17A H17 0.9800
C1B C10B 1.363(3)
C1B C2B 1.429(2)
C1B C11B 1.514(2)
C2B C3B 1.413(3)
C2B C7B 1.421(2)
C3B C4B 1.362(3)
C3B H3B 0.9300
C4B C5B 1.404(3)
C4B H4B 0.9300
C5B C6B 1.347(4)
C5B H5B 0.9300
C6B C7B 1.409(3)
C6B H6B 0.9300
C7B C8B 1.408(3)
C8B C9B 1.346(3)
C8B H8B 0.9300
C9B C10B 1.404(3)
C9B H9B 0.9300
C10B H10B 0.9300
C11B C17B 1.534(2)
C11B S1B 1.8196(17)
C11B H11B 0.9800
C12B C13B 1.521(3)
C12B S1B 1.800(2)
C12B H12C 0.9700
C12B H12D 0.9700
C13B C14B 1.523(3)
C13B H13C 0.9700
C13B H13D 0.9700
C14B C17B 1.537(2)
C14B S2B 1.8163(18)
C14B H14B 0.9800
C15B C16B 1.524(3)
C15B S2B 1.825(2)
C15B H15C 0.9700
C15B H15D 0.9700
C16B C17B 1.525(2)
C16B H16C 0.9700
C16B H16D 0.9700
C17B H17B 0.9800

loop_
_geom_torsion_atom_site_label_1
_geom_torsion_atom_site_label_2
_geom_torsion_atom_site_label_3
_geom_torsion_atom_site_label_4
_geom_torsion
C10A C1A C2A C3A -179.65(17)
C11A C1A C2A C3A 0.7(2)
C10A C1A C2A C7A -0.4(2)
C11A C1A C2A C7A 179.94(15)
C7A C2A C3A C4A -0.6(3)
C1A C2A C3A C4A 178.67(17)
C2A C3A C4A C5A 0.5(3)
C3A C4A C5A C6A 0.4(3)
C4A C5A C6A C7A -1.1(3)
C5A C6A C7A C8A -178.0(2)
C5A C6A C7A C2A 0.9(3)
C3A C2A C7A C8A 178.86(17)
C1A C2A C7A C8A -0.5(3)
C3A C2A C7A C6A -0.1(2)
C1A C2A C7A C6A -179.39(16)
C6A C7A C8A C9A 179.7(2)
C2A C7A C8A C9A 0.8(3)
C7A C8A C9A C10A -0.3(4)
C2A C1A C10A C9A 0.9(3)
C11A C1A C10A C9A -179.40(18)
C8A C9A C10A C1A -0.6(4)
C10A C1A C11A C17A -94.8(2)
C2A C1A C11A C17A 84.90(18)
C10A C1A C11A S1A 32.3(2)
C2A C1A C11A S1A -147.99(13)
S1A C12A C13A C14A -61.1(2)
C12A C13A C14A C17A 54.1(2)
C12A C13A C14A S2A 171.24(15)
S2A C15A C16A C17A -26.25(19)
C15A C16A C17A C14A 46.81(19)
C15A C16A C17A C11A 173.19(15)
C13A C14A C17A C16A 75.62(19)
S2A C14A C17A C16A -45.36(16)
C13A C14A C17A C11A -53.5(2)
S2A C14A C17A C11A -174.52(11)
C1A C11A C17A C16A 63.73(19)
S1A C11A C17A C16A -62.93(17)
C1A C11A C17A C14A -172.91(14)
S1A C11A C17A C14A 60.43(16)
C13A C12A S1A C11A 59.01(16)
C1A C11A S1A C12A 173.35(13)
C17A C11A S1A C12A -59.14(13)
C13A C14A S2A C15A -98.02(15)
C17A C14A S2A C15A 25.93(13)
C16A C15A S2A C14A -0.22(15)
C10B C1B C2B C3B 177.53(17)
C11B C1B C2B C3B -3.4(2)
C10B C1B C2B C7B -1.5(2)
C11B C1B C2B C7B 177.58(15)
C7B C2B C3B C4B 0.1(3)
C1B C2B C3B C4B -178.89(17)
C2B C3B C4B C5B -1.2(3)
C3B C4B C5B C6B 1.2(3)
C4B C5B C6B C7B -0.2(3)
C5B C6B C7B C8B 177.6(2)
C5B C6B C7B C2B -0.8(3)
C3B C2B C7B C8B -177.55(17)
C1B C2B C7B C8B 1.5(3)
C3B C2B C7B C6B 0.8(2)
C1B C2B C7B C6B 179.90(16)
C6B C7B C8B C9B -178.7(2)
C2B C7B C8B C9B -0.3(3)
C7B C8B C9B C10B -0.9(4)
C2B C1B C10B C9B 0.3(3)
C11B C1B C10B C9B -178.78(19)
C8B C9B C10B C1B 1.0(4)
C10B C1B C11B C17B 98.1(2)
C2B C1B C11B C17B -80.96(19)
C10B C1B C11B S1B -28.7(2)
C2B C1B C11B S1B 152.29(13)
S1B C12B C13B C14B 62.8(2)
C12B C13B C14B C17B -55.9(2)
C12B C13B C14B S2B -172.87(14)
S2B C15B C16B C17B 18.59(19)
C15B C16B C17B C11B -169.34(15)
C15B C16B C17B C14B -42.55(19)
C1B C11B C17B C16B -60.77(19)
S1B C11B C17B C16B 65.20(17)
C1B C11B C17B C14B 175.97(14)
S1B C11B C17B C14B -58.05(17)
C13B C14B C17B C16B -74.89(18)
S2B C14B C17B C16B 46.64(15)
C13B C14B C17B C11B 53.5(2)
S2B C14B C17B C11B 175.07(11)
C13B C12B S1B C11B -59.21(16)
C1B C11B S1B C12B -176.21(12)
C17B C11B S1B C12B 57.08(13)
C13B C14B S2B C15B 92.70(14)
C17B C14B S2B C15B -31.09(13)
C16B C15B S2B C14B 7.76(15)
